data_2216907
loop_
_publ_author_name
'Chun-Wei Yeh'
'Chia-Her Lin'
'Jhy-Der Chen'

_publ_section_title
;
 Bis[2-(pyrimidin-2-ylamino)pyrimidinium] hexamolybdate
;
_journal_coeditor_code BI2259
_journal_issue 1
_journal_name_full 'Acta Crystallographica Section E'
_journal_page_first m41
_journal_page_last m41
_journal_paper_doi 10.1107/S1600536807062897
_journal_volume 64
_journal_year 2008
_chemical_formula_iupac '(C8 H8 N5)2 [Mo6 O19]'
_chemical_formula_moiety '2(C8 H8 N5 +), Mo6 O19 2-'
_chemical_formula_sum 'C16 H16 Mo6 N10 O19'
_chemical_formula_weight 1228.03
_chemical_name_systematic
;
Bis[2-(pyrimidin-2-ylamino)pyrimidinium] hexamolybdate
;
_space_group_IT_number 14
_symmetry_cell_setting monoclinic
_symmetry_space_group_name_Hall '-P 2yn'
_symmetry_space_group_name_H-M 'P 1 21/n 1'
_atom_sites_solution_hydrogens geom
_atom_sites_solution_primary direct
_atom_sites_solution_secondary difmap
_cell_angle_alpha 90.00
_cell_angle_beta 105.471(13)
_cell_angle_gamma 90.00
_cell_formula_units_Z 2
_cell_length_a 10.4338(19)
_cell_length_b 13.7437(19)
_cell_length_c 11.0792(17)
_cell_measurement_reflns_used 31
_cell_measurement_temperature 295(2)
_cell_measurement_theta_max 12.46
_cell_measurement_theta_min 4.82
_cell_volume 1531.2(4)
_computing_cell_refinement 'XSCANS (Siemens, 1996)'
_computing_data_collection 'XSCANS (Siemens, 1996)'
_computing_data_reduction 'XSCANS (Siemens, 1996)'
_computing_molecular_graphics 'SHELXTL (Bruker, 1997)'
_computing_publication_material 'SHELXTL (Bruker, 1997'
_computing_structure_refinement 'SHELXL97 (Sheldrick, 1997)'
_computing_structure_solution 'SHELXS97 (Sheldrick, 1997)'
_diffrn_ambient_temperature 295(2)
_diffrn_measured_fraction_theta_full 0.987
_diffrn_measured_fraction_theta_max 0.987
_diffrn_measurement_device_type 'Bruker P4'
_diffrn_measurement_method '\w scans'
_diffrn_radiation_monochromator graphite
_diffrn_radiation_source 'fine-focus sealed tube'
_diffrn_radiation_type MoK\a
_diffrn_radiation_wavelength 0.71073
_diffrn_reflns_av_R_equivalents 0.0817
_diffrn_reflns_av_sigmaI/netI 0.0688
_diffrn_reflns_limit_h_max 12
_diffrn_reflns_limit_h_min -1
_diffrn_reflns_limit_k_max 16
_diffrn_reflns_limit_k_min -1
_diffrn_reflns_limit_l_max 12
_diffrn_reflns_limit_l_min -13
_diffrn_reflns_number 3399
_diffrn_reflns_theta_full 25.00
_diffrn_reflns_theta_max 25.00
_diffrn_reflns_theta_min 2.38
_diffrn_standards_decay_% 0
_diffrn_standards_interval_count 97
_diffrn_standards_number 3
_exptl_absorpt_coefficient_mu 2.483
_exptl_absorpt_correction_T_max 0.883
_exptl_absorpt_correction_T_min 0.578
_exptl_absorpt_correction_type psi-scan
_exptl_absorpt_process_details '(North <i>et al.</i>, 1968)'
_exptl_crystal_colour green
_exptl_crystal_density_diffrn 2.664
_exptl_crystal_density_method 'not measured'
_exptl_crystal_description plate
_exptl_crystal_F_000 1172
_exptl_crystal_size_max 0.40
_exptl_crystal_size_mid 0.20
_exptl_crystal_size_min 0.05
_refine_diff_density_max 0.912
_refine_diff_density_min -1.777
_refine_ls_extinction_method none
_refine_ls_goodness_of_fit_ref 1.023
_refine_ls_hydrogen_treatment constr
_refine_ls_matrix_type full
_refine_ls_number_parameters 232
_refine_ls_number_reflns 2660
_refine_ls_number_restraints 0
_refine_ls_restrained_S_all 1.023
_refine_ls_R_factor_all 0.0957
_refine_ls_R_factor_gt 0.0567
_refine_ls_shift/su_max 0.000
_refine_ls_shift/su_mean 0.000
_refine_ls_structure_factor_coef Fsqd
_refine_ls_weighting_details 'calc w=1/[\s^2^(Fo^2^)+(0.0858P)^2^] where P=(Fo^2^+2Fc^2^)/3'
_refine_ls_weighting_scheme calc
_refine_ls_wR_factor_gt 0.1275
_refine_ls_wR_factor_ref 0.1456
_reflns_number_gt 1833
_reflns_number_total 2660
_reflns_threshold_expression I>2\s(I)
_cod_data_source_file bi2259.cif
_cod_data_source_block I
_cod_original_sg_symbol_H-M 'P 21/n'
_cod_database_code 2216907
_cod_database_fobs_code 2216907

loop_
_symmetry_equiv_pos_as_xyz
'x, y, z'
'-x+1/2, y+1/2, -z+1/2'
'-x, -y, -z'
'x-1/2, -y-1/2, z-1/2'

loop_
_atom_site_type_symbol
_atom_site_label
_atom_site_fract_x
_atom_site_fract_y
_atom_site_fract_z
_atom_site_U_iso_or_equiv
_atom_site_adp_type
_atom_site_calc_flag
_atom_site_refinement_flags
_atom_site_occupancy
Mo Mo1 0.06601(9) 0.95848(7) 0.32376(8) 0.0380(3) Uani d . 1
Mo Mo2 -0.15184(9) 0.87281(7) 0.46013(9) 0.0418(3) Uani d . 1
Mo Mo3 0.16049(9) 0.89727(7) 0.61876(9) 0.0434(3) Uani d . 1
N N1 0.4384(8) 0.9695(6) 0.3239(8) 0.040(2) Uani d . 1
H H1N 0.4607 1.0166 0.3764 0.048 Uiso calc R 1
N N2 0.4053(10) 1.0908(7) 0.1792(9) 0.052(2) Uani d . 1
N N3 0.3659(9) 0.9281(7) 0.1128(8) 0.043(2) Uani d . 1
H H3N 0.3676 0.8676 0.1331 0.052 Uiso calc R 1
N N4 0.4025(9) 0.8036(6) 0.2961(9) 0.046(2) Uani d . 1
N N5 0.4845(8) 0.8709(6) 0.4968(9) 0.040(2) Uani d . 1
O O1 0.1142(7) 0.9318(7) 0.1952(7) 0.065(2) Uani d . 1
O O2 -0.2622(8) 0.7811(6) 0.4336(9) 0.072(3) Uani d . 1
O O3 0.2743(9) 0.8222(7) 0.7019(9) 0.076(3) Uani d . 1
O O4 0.0000 1.0000 0.5000 0.0286(19) Uani d S 1
O O5 -0.0732(7) 0.8658(5) 0.3211(7) 0.052(2) Uani d . 1
O O6 0.1775(7) 1.0683(5) 0.3902(7) 0.0414(17) Uani d . 1
O O7 0.1797(7) 0.8825(5) 0.4514(7) 0.0446(18) Uani d . 1
O O8 0.0033(7) 0.8138(5) 0.5623(8) 0.056(2) Uani d . 1
O O9 -0.0736(7) 1.0520(6) 0.2626(6) 0.052(2) Uani d . 1
O O10 -0.2525(6) 0.9816(6) 0.3719(6) 0.0465(19) Uani d . 1
C C1 0.4034(10) 0.9955(8) 0.1993(9) 0.041(3) Uani d . 1
C C2 0.3673(12) 1.1171(10) 0.0578(12) 0.060(3) Uani d . 1
H H2 0.3699 1.1827 0.0376 0.072 Uiso calc R 1
C C3 0.3249(13) 1.0509(11) -0.0372(12) 0.064(4) Uani d . 1
H H3 0.2968 1.0711 -0.1202 0.077 Uiso calc R 1
C C4 0.3252(12) 0.9553(10) -0.0069(11) 0.055(3) Uani d . 1
H H4 0.2971 0.9089 -0.0694 0.066 Uiso calc R 1
C C5 0.4425(9) 0.8789(7) 0.3750(10) 0.037(2) Uani d . 1
C C6 0.4060(12) 0.7135(9) 0.3495(12) 0.054(3) Uani d . 1
H H6 0.3774 0.6596 0.2987 0.064 Uiso calc R 1
C C7 0.4491(11) 0.7019(8) 0.4714(11) 0.048(3) Uani d . 1
H H7 0.4537 0.6402 0.5068 0.057 Uiso calc R 1
C C8 0.4876(10) 0.7831(8) 0.5462(10) 0.046(3) Uani d . 1
H H8 0.5161 0.7758 0.6327 0.055 Uiso calc R 1

loop_
_atom_site_aniso_label
_atom_site_aniso_U_11
_atom_site_aniso_U_22
_atom_site_aniso_U_33
_atom_site_aniso_U_12
_atom_site_aniso_U_13
_atom_site_aniso_U_23
Mo1 0.0374(5) 0.0496(6) 0.0324(5) -0.0021(4) 0.0188(4) -0.0061(4)
Mo2 0.0393(5) 0.0414(5) 0.0508(6) -0.0114(4) 0.0228(4) -0.0095(4)
Mo3 0.0400(5) 0.0502(6) 0.0424(6) 0.0122(4) 0.0151(4) 0.0098(5)
N1 0.043(5) 0.041(5) 0.035(5) -0.002(4) 0.009(4) -0.005(4)
N2 0.059(6) 0.049(6) 0.048(6) -0.006(5) 0.016(5) 0.000(5)
N3 0.053(5) 0.046(5) 0.034(5) 0.004(4) 0.016(4) -0.005(4)
N4 0.047(5) 0.042(5) 0.051(6) 0.003(4) 0.018(4) -0.007(5)
N5 0.036(5) 0.045(5) 0.038(5) 0.004(4) 0.009(4) 0.001(4)
O1 0.046(4) 0.120(7) 0.036(4) -0.014(5) 0.023(4) -0.025(5)
O2 0.069(6) 0.067(6) 0.100(7) -0.029(5) 0.054(5) -0.034(5)
O3 0.067(6) 0.088(7) 0.075(6) 0.035(5) 0.026(5) 0.038(5)
O4 0.024(4) 0.037(5) 0.029(5) -0.002(4) 0.014(4) -0.009(4)
O5 0.047(4) 0.055(5) 0.061(5) -0.024(4) 0.029(4) -0.029(4)
O6 0.040(4) 0.042(4) 0.049(4) 0.004(3) 0.025(3) 0.003(3)
O7 0.042(4) 0.042(4) 0.058(5) 0.012(3) 0.028(4) 0.003(4)
O8 0.062(5) 0.032(4) 0.085(6) 0.012(4) 0.037(5) 0.014(4)
O9 0.042(4) 0.083(6) 0.034(4) 0.013(4) 0.017(3) 0.016(4)
O10 0.028(3) 0.077(5) 0.035(4) -0.003(4) 0.009(3) -0.002(4)
C1 0.046(6) 0.047(7) 0.034(6) -0.002(5) 0.018(5) 0.004(5)
C2 0.063(8) 0.066(8) 0.053(8) 0.001(7) 0.021(7) 0.007(7)
C3 0.067(8) 0.085(10) 0.039(7) -0.007(7) 0.011(6) 0.010(7)
C4 0.055(7) 0.066(8) 0.046(8) 0.004(6) 0.017(6) -0.005(6)
C5 0.025(5) 0.047(6) 0.038(6) -0.001(4) 0.008(4) -0.012(5)
C6 0.061(7) 0.044(7) 0.060(9) 0.002(6) 0.023(6) -0.012(6)
C7 0.058(7) 0.035(6) 0.048(8) 0.000(5) 0.011(6) -0.002(5)
C8 0.051(7) 0.052(7) 0.041(7) 0.007(5) 0.023(5) 0.008(6)

loop_
_atom_type_symbol
_atom_type_description
_atom_type_scat_dispersion_real
_atom_type_scat_dispersion_imag
_atom_type_scat_source
C C 0.0033 0.0016 'International Tables Vol C Tables 4.2.6.8 and 6.1.1.4'
H H 0.0000 0.0000 'International Tables Vol C Tables 4.2.6.8 and 6.1.1.4'
N N 0.0061 0.0033 'International Tables Vol C Tables 4.2.6.8 and 6.1.1.4'
O O 0.0106 0.0060 'International Tables Vol C Tables 4.2.6.8 and 6.1.1.4'
Mo Mo -1.6832 0.6857 'International Tables Vol C Tables 4.2.6.8 and 6.1.1.4'

loop_
_geom_angle_atom_site_label_1
_geom_angle_atom_site_label_2
_geom_angle_atom_site_label_3
_geom_angle_site_symmetry_1
_geom_angle_site_symmetry_3
_geom_angle
O1 Mo1 O7 . . 104.1(4)
O1 Mo1 O9 . . 102.6(4)
O7 Mo1 O9 . . 153.3(3)
O1 Mo1 O5 . . 103.8(4)
O7 Mo1 O5 . . 88.1(3)
O9 Mo1 O5 . . 86.5(4)
O1 Mo1 O6 . . 102.0(4)
O7 Mo1 O6 . . 87.3(3)
O9 Mo1 O6 . . 86.2(3)
O5 Mo1 O6 . . 154.1(3)
O1 Mo1 O4 . . 178.3(4)
O7 Mo1 O4 . . 76.9(2)
O9 Mo1 O4 . . 76.4(2)
O5 Mo1 O4 . . 77.4(2)
O6 Mo1 O4 . . 76.7(2)
O2 Mo2 O8 . . 102.7(4)
O2 Mo2 O6 . 3_576 102.7(4)
O8 Mo2 O6 . 3_576 87.6(3)
O2 Mo2 O5 . . 103.9(3)
O8 Mo2 O5 . . 88.8(4)
O6 Mo2 O5 3_576 . 153.3(3)
O2 Mo2 O10 . . 103.7(4)
O8 Mo2 O10 . . 153.6(3)
O6 Mo2 O10 3_576 . 85.9(3)
O5 Mo2 O10 . . 85.6(3)
O2 Mo2 O4 . . 179.1(3)
O8 Mo2 O4 . . 77.2(2)
O6 Mo2 O4 3_576 . 76.4(2)
O5 Mo2 O4 . . 77.0(2)
O10 Mo2 O4 . . 76.4(2)
O3 Mo3 O10 . 3_576 103.7(4)
O3 Mo3 O9 . 3_576 104.2(4)
O10 Mo3 O9 3_576 3_576 88.2(3)
O3 Mo3 O7 . . 103.1(4)
O10 Mo3 O7 3_576 . 88.0(3)
O9 Mo3 O7 3_576 . 152.6(3)
O3 Mo3 O8 . . 103.1(4)
O10 Mo3 O8 3_576 . 153.1(3)
O9 Mo3 O8 3_576 . 85.6(3)
O7 Mo3 O8 . . 85.7(3)
O3 Mo3 O4 . . 179.0(4)
O10 Mo3 O4 3_576 . 77.1(2)
O9 Mo3 O4 3_576 . 76.4(2)
O7 Mo3 O4 . . 76.2(2)
O8 Mo3 O4 . . 76.0(2)
C5 N1 C1 . . 128.6(9)
C5 N1 H1N . . 115.7
C1 N1 H1N . . 115.7
C1 N2 C2 . . 114.8(10)
C1 N3 C4 . . 118.7(10)
C1 N3 H3N . . 120.6
C4 N3 H3N . . 120.6
C5 N4 C6 . . 116.5(10)
C5 N5 C8 . . 117.9(9)
Mo1 O4 Mo1 3_576 . 180.0
Mo1 O4 Mo3 3_576 . 90.22(4)
Mo1 O4 Mo3 . . 89.78(4)
Mo1 O4 Mo3 3_576 3_576 89.78(4)
Mo1 O4 Mo3 . 3_576 90.22(4)
Mo3 O4 Mo3 . 3_576 180.0
Mo1 O4 Mo2 3_576 . 90.27(3)
Mo1 O4 Mo2 . . 89.73(3)
Mo3 O4 Mo2 . . 90.14(4)
Mo3 O4 Mo2 3_576 . 89.86(4)
Mo1 O4 Mo2 3_576 3_576 89.73(3)
Mo1 O4 Mo2 . 3_576 90.27(3)
Mo3 O4 Mo2 . 3_576 89.86(4)
Mo3 O4 Mo2 3_576 3_576 90.14(4)
Mo2 O4 Mo2 . 3_576 180.0
Mo1 O5 Mo2 . . 115.7(3)
Mo2 O6 Mo1 3_576 . 116.7(3)
Mo1 O7 Mo3 . . 117.0(3)
Mo2 O8 Mo3 . . 116.7(3)
Mo3 O9 Mo1 3_576 . 116.9(3)
Mo3 O10 Mo2 3_576 . 116.6(3)
N3 C1 N2 . . 125.9(10)
N3 C1 N1 . . 119.6(10)
N2 C1 N1 . . 114.3(10)
N2 C2 C3 . . 122.4(13)
N2 C2 H2 . . 118.8
C3 C2 H2 . . 118.8
C4 C3 C2 . . 118.3(12)
C4 C3 H3 . . 120.9
C2 C3 H3 . . 120.9
N3 C4 C3 . . 119.8(12)
N3 C4 H4 . . 120.1
C3 C4 H4 . . 120.1
N5 C5 N4 . . 124.5(10)
N5 C5 N1 . . 118.0(9)
N4 C5 N1 . . 117.5(9)
C7 C6 N4 . . 121.1(11)
C7 C6 H6 . . 119.5
N4 C6 H6 . . 119.5
C6 C7 C8 . . 118.8(11)
C6 C7 H7 . . 120.6
C8 C7 H7 . . 120.6
N5 C8 C7 . . 121.2(10)
N5 C8 H8 . . 119.4
C7 C8 H8 . . 119.4

loop_
_geom_bond_atom_site_label_1
_geom_bond_atom_site_label_2
_geom_bond_site_symmetry_2
_geom_bond_distance
Mo1 O1 . 1.673(7)
Mo1 O7 . 1.897(7)
Mo1 O9 . 1.926(7)
Mo1 O5 . 1.926(7)
Mo1 O6 . 1.927(7)
Mo1 O4 . 2.3087(9)
Mo2 O2 . 1.680(8)
Mo2 O8 . 1.892(8)
Mo2 O6 3_576 1.927(7)
Mo2 O5 . 1.931(8)
Mo2 O10 . 1.935(7)
Mo2 O4 . 2.3210(9)
Mo3 O3 . 1.655(8)
Mo3 O10 3_576 1.911(8)
Mo3 O9 3_576 1.916(7)
Mo3 O7 . 1.928(8)
Mo3 O8 . 1.963(8)
Mo3 O4 . 2.3137(9)
N1 C5 . 1.364(13)
N1 C1 . 1.378(13)
N1 H1N . 0.860
N2 C1 . 1.329(14)
N2 C2 . 1.347(15)
N3 C1 . 1.315(13)
N3 C4 . 1.333(14)
N3 H3N . 0.860
N4 C5 . 1.347(13)
N4 C6 . 1.369(15)
N5 C5 . 1.308(13)
N5 C8 . 1.321(13)
O4 Mo1 3_576 2.3087(9)
O4 Mo3 3_576 2.3137(9)
O4 Mo2 3_576 2.3210(9)
O6 Mo2 3_576 1.927(7)
O9 Mo3 3_576 1.916(7)
O10 Mo3 3_576 1.911(8)
C2 C3 . 1.372(18)
C2 H2 . 0.930
C3 C4 . 1.356(19)
C3 H3 . 0.930
C4 H4 . 0.930
C6 C7 . 1.314(16)
C6 H6 . 0.930
C7 C8 . 1.384(15)
C7 H7 . 0.930
C8 H8 . 0.930

loop_
_geom_hbond_atom_site_label_D
_geom_hbond_atom_site_label_H
_geom_hbond_atom_site_label_A
_geom_hbond_site_symmetry_A
_geom_hbond_distance_DH
_geom_hbond_distance_HA
_geom_hbond_distance_DA
_geom_hbond_angle_DHA
N3 H3N N4 . 0.86 1.95 2.605(12) 131.5
N1 H1N N5 3_676 0.86 2.07 2.924(13) 179.6
C2 H2 O8 2_555 0.93 2.65 3.444(14) 144.0
C4 H4 O2 4_675 0.93 2.69 3.391(14) 133.3
C6 H6 O6 2_545 0.93 2.38 3.250(15) 156.5
C7 H7 O1 4_676 0.93 2.51 3.196(14) 131.3
